data_1559268
loop_
_publ_author_name
'Cao, Yihan'
'Shih, Wei-Chun'
'Bhuvanesh, Nattamai'
'Ozerov, Oleg V.'

_publ_section_title
;
 Reversible Addition of Ethylene to a Pincer-Based Boryl-Iridium Unit with
 the Formation of a Bridging Ethylidene
;
_journal_name_full 'Chemical Science'
_journal_paper_doi 10.1039/D0SC04748A
_journal_year 2020
_chemical_formula_sum 'C28 H40 B Ir O2 P2'
_chemical_formula_weight 673.55
_space_group_crystal_system monoclinic
_space_group_IT_number 14
_space_group_name_Hall '-P 2ybc'
_space_group_name_H-M_alt 'P 1 21/c 1'
_atom_sites_solution_hydrogens geom
_audit_creation_method SHELXL-2014
_audit_update_record
;
2018-07-27 deposited with the CCDC.	2020-10-05 downloaded from the CCDC.
;
_cell_angle_alpha 90
_cell_angle_beta 98.457(7)
_cell_angle_gamma 90
_cell_formula_units_Z 4
_cell_length_a 9.987(6)
_cell_length_b 15.646(10)
_cell_length_c 18.337(11)
_cell_measurement_reflns_used 9603
_cell_measurement_temperature 150(2)
_cell_measurement_theta_max 58.957
_cell_measurement_theta_min 4.395
_cell_volume 2834(3)
_computing_structure_refinement 'SHELXL-2014 (Sheldrick, 2014)'
_diffrn_ambient_temperature 150(2)
_diffrn_measured_fraction_theta_full 0.990
_diffrn_measured_fraction_theta_max 0.936
_diffrn_measurement_device_type 'Bruker APEX-II CCD'
_diffrn_radiation_type MoK\a
_diffrn_radiation_wavelength 0.71073
_diffrn_reflns_av_R_equivalents 0.0545
_diffrn_reflns_av_unetI/netI 0.0420
_diffrn_reflns_Laue_measured_fraction_full 0.990
_diffrn_reflns_Laue_measured_fraction_max 0.936
_diffrn_reflns_limit_h_max 13
_diffrn_reflns_limit_h_min -13
_diffrn_reflns_limit_k_max 21
_diffrn_reflns_limit_k_min -21
_diffrn_reflns_limit_l_max 25
_diffrn_reflns_limit_l_min -25
_diffrn_reflns_number 31868
_diffrn_reflns_point_group_measured_fraction_full 0.990
_diffrn_reflns_point_group_measured_fraction_max 0.936
_diffrn_reflns_theta_full 25.242
_diffrn_reflns_theta_max 29.510
_diffrn_reflns_theta_min 1.719
_exptl_absorpt_coefficient_mu 4.846
_exptl_absorpt_correction_T_max 0.7459
_exptl_absorpt_correction_T_min 0.4616
_exptl_absorpt_correction_type multi-scan
_exptl_absorpt_process_details sadabs
_exptl_crystal_colour 'pale yellow'
_exptl_crystal_density_diffrn 1.578
_exptl_crystal_description block
_exptl_crystal_F_000 1344
_exptl_crystal_size_max 0.230
_exptl_crystal_size_mid 0.120
_exptl_crystal_size_min 0.050
_refine_diff_density_max 2.635
_refine_diff_density_min -1.808
_refine_diff_density_rms 0.164
_refine_ls_extinction_method none
_refine_ls_goodness_of_fit_ref 0.966
_refine_ls_hydrogen_treatment constr
_refine_ls_matrix_type full
_refine_ls_number_parameters 316
_refine_ls_number_reflns 7409
_refine_ls_number_restraints 0
_refine_ls_restrained_S_all 0.966
_refine_ls_R_factor_all 0.0379
_refine_ls_R_factor_gt 0.0325
_refine_ls_shift/su_max 0.003
_refine_ls_shift/su_mean 0.000
_refine_ls_structure_factor_coef Fsqd
_refine_ls_weighting_details 'w=1/[\s^2^(Fo^2^)+(0.0601P)^2^+5.8876P] where P=(Fo^2^+2Fc^2^)/3'
_refine_ls_weighting_scheme calc
_refine_ls_wR_factor_gt 0.0896
_refine_ls_wR_factor_ref 0.0952
_reflns_Friedel_coverage 0.000
_reflns_number_gt 6533
_reflns_number_total 7409
_reflns_threshold_expression 'I > 2\s(I)'
_cod_data_source_file d0sc04748a2.cif
_cod_data_source_block wcs826b
_cod_original_sg_symbol_H-M 'P 21/c'
_cod_database_code 1559268
_shelx_space_group_comment
;
The symmetry employed for this shelxl refinement is uniquely defined
by the following loop, which should always be used as a source of
symmetry information in preference to the above space-group names.
They are only intended as comments.
;
_shelx_estimated_absorpt_t_min 0.402
_shelx_estimated_absorpt_t_max 0.794
_shelxl_version_number 2014-1

loop_
_space_group_symop_operation_xyz
'x, y, z'
'-x, y+1/2, -z+1/2'
'-x, -y, -z'
'x, -y-1/2, z-1/2'

loop_
_atom_site_label
_atom_site_type_symbol
_atom_site_fract_x
_atom_site_fract_y
_atom_site_fract_z
_atom_site_U_iso_or_equiv
_atom_site_adp_type
_atom_site_occupancy
_atom_site_site_symmetry_order
_atom_site_calc_flag
_atom_site_refinement_flags_posn
_atom_site_refinement_flags_adp
_atom_site_refinement_flags_occupancy
_atom_site_disorder_assembly
_atom_site_disorder_group
Ir1 Ir 0.83139(2) 0.66007(2) 0.89509(2) 0.01642(6) Uani 1 1 d . . . . .
B1 B 0.7790(4) 0.7441(3) 0.7801(2) 0.0204(8) Uani 1 1 d . . . . .
P1 P 0.83906(11) 0.80174(7) 0.93637(5) 0.0251(2) Uani 1 1 d . . . . .
P2 P 0.68625(10) 0.56520(7) 0.82092(5) 0.0239(2) Uani 1 1 d . . . . .
C2 C 1.0048(4) 0.6053(3) 0.9212(2) 0.0275(8) Uani 1 1 d . . . . .
O1 O 0.7163(4) 0.6205(2) 1.03520(17) 0.0422(8) Uani 1 1 d . . . . .
O2 O 1.1057(4) 0.5725(3) 0.9394(2) 0.0496(9) Uani 1 1 d . . . . .
C1 C 0.7548(4) 0.6355(3) 0.9799(2) 0.0265(8) Uani 1 1 d . . . . .
C3 C 0.9079(4) 0.6900(3) 0.7878(2) 0.0220(7) Uani 1 1 d . . . . .
H3 H 0.8963 0.6398 0.7537 0.026 Uiso 1 1 calc R U . . .
C4 C 1.0501(4) 0.7269(3) 0.7930(2) 0.0300(8) Uani 1 1 d . . . . .
H4A H 1.0714 0.7374 0.7433 0.045 Uiso 1 1 calc R U . . .
H4B H 1.1155 0.6863 0.8186 0.045 Uiso 1 1 calc R U . . .
H4C H 1.0550 0.7808 0.8205 0.045 Uiso 1 1 calc R U . . .
C5 C 0.8045(4) 0.8451(2) 0.7919(2) 0.0211(7) Uani 1 1 d . . . . .
C7 C 0.8876(5) 0.9629(3) 0.8740(2) 0.0350(10) Uani 1 1 d . . . . .
H7 H 0.9154 0.9833 0.9227 0.042 Uiso 1 1 calc R U . . .
C6 C 0.8461(4) 0.8779(3) 0.8624(2) 0.0234(7) Uani 1 1 d . . . . .
C8 C 0.8881(5) 1.0173(3) 0.8146(3) 0.0381(10) Uani 1 1 d . . . . .
H8 H 0.9185 1.0746 0.8221 0.046 Uiso 1 1 calc R U . . .
C11 C 0.6463(4) 0.7076(2) 0.73099(19) 0.0206(7) Uani 1 1 d . . . . .
C10 C 0.8041(5) 0.9025(3) 0.7326(2) 0.0300(9) Uani 1 1 d . . . . .
H10 H 0.7760 0.8828 0.6837 0.036 Uiso 1 1 calc R U . . .
C9 C 0.8436(5) 0.9873(3) 0.7437(3) 0.0355(10) Uani 1 1 d . . . . .
H9 H 0.8402 1.0249 0.7028 0.043 Uiso 1 1 calc R U . . .
C12 C 0.6016(4) 0.6232(2) 0.74075(19) 0.0213(7) Uani 1 1 d . . . . .
C16 C 0.5733(4) 0.7540(3) 0.6722(2) 0.0282(8) Uani 1 1 d . . . . .
H16 H 0.5982 0.8114 0.6642 0.034 Uiso 1 1 calc R U . . .
C15 C 0.4652(5) 0.7175(3) 0.6253(3) 0.0369(10) Uani 1 1 d . . . . .
H15 H 0.4192 0.7500 0.5856 0.044 Uiso 1 1 calc R U . . .
C14 C 0.4251(5) 0.6352(3) 0.6363(3) 0.0352(10) Uani 1 1 d . . . . .
H14 H 0.3516 0.6108 0.6043 0.042 Uiso 1 1 calc R U . . .
C13 C 0.4924(4) 0.5876(3) 0.6942(2) 0.0267(8) Uani 1 1 d . . . . .
H13 H 0.4642 0.5308 0.7023 0.032 Uiso 1 1 calc R U . . .
C17 C 0.6892(8) 0.8360(3) 0.9779(3) 0.0520(17) Uani 1 1 d . . . . .
H17 H 0.6735 0.7915 1.0149 0.062 Uiso 1 1 calc R U . . .
C18 C 0.7063(10) 0.9213(4) 1.0189(4) 0.089(3) Uani 1 1 d . . . . .
H18A H 0.7207 0.9669 0.9842 0.134 Uiso 1 1 calc R U . . .
H18B H 0.7846 0.9181 1.0578 0.134 Uiso 1 1 calc R U . . .
H18C H 0.6246 0.9336 1.0408 0.134 Uiso 1 1 calc R U . . .
C19 C 0.5644(7) 0.8365(5) 0.9187(5) 0.073(2) Uani 1 1 d . . . . .
H19A H 0.5702 0.8846 0.8851 0.110 Uiso 1 1 calc R U . . .
H19B H 0.4828 0.8422 0.9420 0.110 Uiso 1 1 calc R U . . .
H19C H 0.5604 0.7828 0.8908 0.110 Uiso 1 1 calc R U . . .
C20 C 0.9867(8) 0.8289(3) 1.0076(3) 0.0537(17) Uani 1 1 d . . . . .
H20 H 0.9763 0.8898 1.0223 0.064 Uiso 1 1 calc R U . . .
C21 C 0.9846(9) 0.7738(4) 1.0759(3) 0.075(2) Uani 1 1 d . . . . .
H21A H 0.8987 0.7822 1.0948 0.113 Uiso 1 1 calc R U . . .
H21B H 1.0598 0.7902 1.1138 0.113 Uiso 1 1 calc R U . . .
H21C H 0.9938 0.7135 1.0630 0.113 Uiso 1 1 calc R U . . .
C22 C 1.1218(7) 0.8214(4) 0.9770(4) 0.0650(19) Uani 1 1 d . . . . .
H22A H 1.1341 0.7625 0.9611 0.097 Uiso 1 1 calc R U . . .
H22B H 1.1965 0.8371 1.0155 0.097 Uiso 1 1 calc R U . . .
H22C H 1.1208 0.8600 0.9348 0.097 Uiso 1 1 calc R U . . .
C23 C 0.5443(4) 0.5158(3) 0.8588(2) 0.0329(9) Uani 1 1 d . . . . .
H23 H 0.4918 0.4818 0.8181 0.039 Uiso 1 1 calc R U . . .
C24 C 0.4511(5) 0.5841(4) 0.8794(3) 0.0428(11) Uani 1 1 d . . . . .
H24A H 0.4202 0.6197 0.8363 0.064 Uiso 1 1 calc R U . . .
H24B H 0.4995 0.6197 0.9187 0.064 Uiso 1 1 calc R U . . .
H24C H 0.3728 0.5574 0.8968 0.064 Uiso 1 1 calc R U . . .
C25 C 0.5883(5) 0.4537(3) 0.9224(3) 0.0413(11) Uani 1 1 d . . . . .
H25A H 0.6410 0.4070 0.9051 0.062 Uiso 1 1 calc R U . . .
H25B H 0.5080 0.4303 0.9401 0.062 Uiso 1 1 calc R U . . .
H25C H 0.6440 0.4841 0.9627 0.062 Uiso 1 1 calc R U . . .
C26 C 0.7785(5) 0.4728(3) 0.7809(2) 0.0328(9) Uani 1 1 d . . . . .
H26 H 0.8472 0.5005 0.7540 0.039 Uiso 1 1 calc R U . . .
C27 C 0.8597(6) 0.4180(4) 0.8403(3) 0.0469(12) Uani 1 1 d . . . . .
H27A H 0.9151 0.3772 0.8173 0.070 Uiso 1 1 calc R U . . .
H27B H 0.7976 0.3868 0.8674 0.070 Uiso 1 1 calc R U . . .
H27C H 0.9185 0.4547 0.8745 0.070 Uiso 1 1 calc R U . . .
C28 C 0.6937(7) 0.4181(4) 0.7244(4) 0.0604(16) Uani 1 1 d . . . . .
H28A H 0.6509 0.4541 0.6839 0.091 Uiso 1 1 calc R U . . .
H28B H 0.6237 0.3890 0.7474 0.091 Uiso 1 1 calc R U . . .
H28C H 0.7514 0.3754 0.7052 0.091 Uiso 1 1 calc R U . . .

loop_
_atom_site_aniso_label
_atom_site_aniso_U_11
_atom_site_aniso_U_22
_atom_site_aniso_U_33
_atom_site_aniso_U_23
_atom_site_aniso_U_13
_atom_site_aniso_U_12
Ir1 0.01637(8) 0.01814(9) 0.01389(9) 0.00002(4) -0.00066(5) -0.00141(4)
B1 0.0238(19) 0.022(2) 0.0149(17) 0.0009(14) -0.0002(14) -0.0037(15)
P1 0.0397(6) 0.0194(5) 0.0151(4) -0.0003(3) 0.0002(4) 0.0037(4)
P2 0.0260(5) 0.0234(5) 0.0198(4) 0.0047(4) -0.0050(3) -0.0077(4)
C2 0.0250(19) 0.033(2) 0.0237(19) 0.0019(16) -0.0006(14) 0.0046(16)
O1 0.061(2) 0.045(2) 0.0236(15) -0.0002(14) 0.0162(15) -0.0116(17)
O2 0.0329(18) 0.064(3) 0.050(2) 0.0067(18) -0.0006(15) 0.0222(17)
C1 0.032(2) 0.027(2) 0.0209(18) -0.0022(15) 0.0029(15) -0.0043(16)
C3 0.0254(18) 0.0238(19) 0.0173(16) -0.0034(14) 0.0044(13) -0.0042(14)
C4 0.0275(19) 0.028(2) 0.036(2) -0.0027(17) 0.0108(16) -0.0047(16)
C5 0.0222(18) 0.0212(19) 0.0193(18) 0.0023(13) 0.0016(14) -0.0022(13)
C7 0.053(3) 0.024(2) 0.027(2) -0.0028(16) 0.0052(19) -0.0058(19)
C6 0.0281(18) 0.0215(19) 0.0199(17) 0.0012(14) 0.0019(14) -0.0019(14)
C8 0.054(3) 0.019(2) 0.042(3) -0.0031(18) 0.011(2) -0.0098(19)
C11 0.0273(18) 0.0175(17) 0.0161(16) -0.0006(12) 0.0004(13) -0.0015(14)
C10 0.042(2) 0.027(2) 0.0218(19) 0.0018(15) 0.0064(16) -0.0087(17)
C9 0.048(3) 0.026(2) 0.034(2) 0.0078(17) 0.0097(19) -0.0070(19)
C12 0.0226(17) 0.0235(19) 0.0164(16) 0.0019(13) -0.0018(13) -0.0022(14)
C16 0.034(2) 0.0221(19) 0.0255(19) 0.0027(15) -0.0054(16) -0.0020(16)
C15 0.042(2) 0.031(2) 0.031(2) 0.0030(17) -0.0198(18) 0.0041(19)
C14 0.034(2) 0.033(2) 0.033(2) -0.0013(18) -0.0148(18) -0.0028(18)
C13 0.0281(19) 0.0236(19) 0.0249(19) -0.0003(15) -0.0077(15) -0.0019(15)
C17 0.091(5) 0.027(3) 0.047(3) 0.013(2) 0.041(3) 0.024(2)
C18 0.167(8) 0.034(3) 0.087(5) -0.001(3) 0.086(6) 0.027(4)
C19 0.056(4) 0.082(5) 0.090(6) 0.032(4) 0.040(4) 0.037(3)
C20 0.098(5) 0.024(2) 0.029(3) -0.0055(18) -0.025(3) -0.006(2)
C21 0.138(7) 0.033(3) 0.036(3) 0.000(2) -0.045(4) -0.002(3)
C22 0.050(4) 0.063(4) 0.067(4) -0.007(3) -0.038(3) -0.013(3)
C23 0.032(2) 0.038(2) 0.028(2) 0.0001(18) 0.0019(16) -0.0131(18)
C24 0.040(3) 0.056(3) 0.034(2) 0.005(2) 0.0088(19) -0.005(2)
C25 0.047(3) 0.038(3) 0.040(3) 0.007(2) 0.013(2) -0.012(2)
C26 0.043(2) 0.022(2) 0.032(2) -0.0029(16) -0.0008(18) 0.0067(17)
C27 0.054(3) 0.042(3) 0.042(3) 0.001(2) -0.001(2) 0.017(2)
C28 0.067(4) 0.052(4) 0.059(4) -0.021(3) -0.002(3) 0.011(3)

loop_
_atom_type_symbol
_atom_type_description
_atom_type_scat_dispersion_real
_atom_type_scat_dispersion_imag
_atom_type_scat_source
C C 0.0033 0.0016 'International Tables Vol C Tables 4.2.6.8 and 6.1.1.4'
H H 0.0000 0.0000 'International Tables Vol C Tables 4.2.6.8 and 6.1.1.4'
O O 0.0106 0.0060 'International Tables Vol C Tables 4.2.6.8 and 6.1.1.4'
B B 0.0013 0.0007 'International Tables Vol C Tables 4.2.6.8 and 6.1.1.4'
P P 0.1023 0.0942 'International Tables Vol C Tables 4.2.6.8 and 6.1.1.4'
Ir Ir -1.4442 7.9887 'International Tables Vol C Tables 4.2.6.8 and 6.1.1.4'

loop_
_geom_angle_atom_site_label_1
_geom_angle_atom_site_label_2
_geom_angle_atom_site_label_3
_geom_angle
_geom_angle_site_symmetry_1
_geom_angle_site_symmetry_3
_geom_angle_publ_flag
C1 Ir1 C2 99.44(18) . . ?
C1 Ir1 C3 175.68(16) . . ?
C2 Ir1 C3 84.37(16) . . ?
C1 Ir1 P1 85.64(14) . . ?
C2 Ir1 P1 110.81(14) . . ?
C3 Ir1 P1 94.92(11) . . ?
C1 Ir1 P2 93.33(13) . . ?
C2 Ir1 P2 108.45(14) . . ?
C3 Ir1 P2 83.50(11) . . ?
P1 Ir1 P2 140.36(4) . . ?
C1 Ir1 B1 139.15(17) . . ?
C2 Ir1 B1 121.15(16) . . ?
C3 Ir1 B1 37.34(14) . . ?
P1 Ir1 B1 76.41(11) . . ?
P2 Ir1 B1 78.96(10) . . ?
C3 B1 C11 118.2(3) . . ?
C3 B1 C5 114.6(3) . . ?
C11 B1 C5 121.9(3) . . ?
C3 B1 Ir1 63.74(19) . . ?
C11 B1 Ir1 110.2(2) . . ?
C5 B1 Ir1 113.4(2) . . ?
C6 P1 C17 103.9(2) . . ?
C6 P1 C20 105.0(2) . . ?
C17 P1 C20 104.4(3) . . ?
C6 P1 Ir1 112.55(14) . . ?
C17 P1 Ir1 114.6(2) . . ?
C20 P1 Ir1 115.23(18) . . ?
C12 P2 C23 102.8(2) . . ?
C12 P2 C26 104.98(19) . . ?
C23 P2 C26 105.6(2) . . ?
C12 P2 Ir1 108.88(13) . . ?
C23 P2 Ir1 119.28(15) . . ?
C26 P2 Ir1 113.93(15) . . ?
O2 C2 Ir1 177.2(4) . . ?
O1 C1 Ir1 175.3(4) . . ?
C4 C3 B1 124.1(4) . . ?
C4 C3 Ir1 117.1(3) . . ?
B1 C3 Ir1 78.9(2) . . ?
C4 C3 H3 111.0 . . ?
B1 C3 H3 111.0 . . ?
Ir1 C3 H3 111.0 . . ?
C3 C4 H4A 109.5 . . ?
C3 C4 H4B 109.5 . . ?
H4A C4 H4B 109.5 . . ?
C3 C4 H4C 109.5 . . ?
H4A C4 H4C 109.5 . . ?
H4B C4 H4C 109.5 . . ?
C6 C5 C10 116.5(3) . . ?
C6 C5 B1 120.3(3) . . ?
C10 C5 B1 122.7(3) . . ?
C8 C7 C6 120.0(4) . . ?
C8 C7 H7 120.0 . . ?
C6 C7 H7 120.0 . . ?
C5 C6 C7 122.1(4) . . ?
C5 C6 P1 114.3(3) . . ?
C7 C6 P1 123.6(3) . . ?
C7 C8 C9 119.3(4) . . ?
C7 C8 H8 120.3 . . ?
C9 C8 H8 120.3 . . ?
C16 C11 C12 116.1(3) . . ?
C16 C11 B1 122.8(3) . . ?
C12 C11 B1 121.0(3) . . ?
C9 C10 C5 121.7(4) . . ?
C9 C10 H10 119.1 . . ?
C5 C10 H10 119.1 . . ?
C10 C9 C8 120.3(4) . . ?
C10 C9 H9 119.8 . . ?
C8 C9 H9 119.8 . . ?
C13 C12 C11 121.9(3) . . ?
C13 C12 P2 121.4(3) . . ?
C11 C12 P2 116.7(3) . . ?
C15 C16 C11 121.7(4) . . ?
C15 C16 H16 119.1 . . ?
C11 C16 H16 119.1 . . ?
C14 C15 C16 120.5(4) . . ?
C14 C15 H15 119.7 . . ?
C16 C15 H15 119.7 . . ?
C15 C14 C13 119.8(4) . . ?
C15 C14 H14 120.1 . . ?
C13 C14 H14 120.1 . . ?
C14 C13 C12 120.0(4) . . ?
C14 C13 H13 120.0 . . ?
C12 C13 H13 120.0 . . ?
C19 C17 C18 111.4(6) . . ?
C19 C17 P1 109.4(4) . . ?
C18 C17 P1 114.5(5) . . ?
C19 C17 H17 107.0 . . ?
C18 C17 H17 107.0 . . ?
P1 C17 H17 107.0 . . ?
C17 C18 H18A 109.5 . . ?
C17 C18 H18B 109.5 . . ?
H18A C18 H18B 109.5 . . ?
C17 C18 H18C 109.5 . . ?
H18A C18 H18C 109.5 . . ?
H18B C18 H18C 109.5 . . ?
C17 C19 H19A 109.5 . . ?
C17 C19 H19B 109.5 . . ?
H19A C19 H19B 109.5 . . ?
C17 C19 H19C 109.5 . . ?
H19A C19 H19C 109.5 . . ?
H19B C19 H19C 109.5 . . ?
C21 C20 C22 112.1(6) . . ?
C21 C20 P1 109.9(5) . . ?
C22 C20 P1 111.8(4) . . ?
C21 C20 H20 107.6 . . ?
C22 C20 H20 107.6 . . ?
P1 C20 H20 107.6 . . ?
C20 C21 H21A 109.5 . . ?
C20 C21 H21B 109.5 . . ?
H21A C21 H21B 109.5 . . ?
C20 C21 H21C 109.5 . . ?
H21A C21 H21C 109.5 . . ?
H21B C21 H21C 109.5 . . ?
C20 C22 H22A 109.5 . . ?
C20 C22 H22B 109.5 . . ?
H22A C22 H22B 109.5 . . ?
C20 C22 H22C 109.5 . . ?
H22A C22 H22C 109.5 . . ?
H22B C22 H22C 109.5 . . ?
C24 C23 C25 112.2(4) . . ?
C24 C23 P2 109.7(3) . . ?
C25 C23 P2 113.8(3) . . ?
C24 C23 H23 106.9 . . ?
C25 C23 H23 106.9 . . ?
P2 C23 H23 106.9 . . ?
C23 C24 H24A 109.5 . . ?
C23 C24 H24B 109.5 . . ?
H24A C24 H24B 109.5 . . ?
C23 C24 H24C 109.5 . . ?
H24A C24 H24C 109.5 . . ?
H24B C24 H24C 109.5 . . ?
C23 C25 H25A 109.5 . . ?
C23 C25 H25B 109.5 . . ?
H25A C25 H25B 109.5 . . ?
C23 C25 H25C 109.5 . . ?
H25A C25 H25C 109.5 . . ?
H25B C25 H25C 109.5 . . ?
C28 C26 C27 111.0(4) . . ?
C28 C26 P2 116.0(4) . . ?
C27 C26 P2 112.7(3) . . ?
C28 C26 H26 105.4 . . ?
C27 C26 H26 105.4 . . ?
P2 C26 H26 105.4 . . ?
C26 C27 H27A 109.5 . . ?
C26 C27 H27B 109.5 . . ?
H27A C27 H27B 109.5 . . ?
C26 C27 H27C 109.5 . . ?
H27A C27 H27C 109.5 . . ?
H27B C27 H27C 109.5 . . ?
C26 C28 H28A 109.5 . . ?
C26 C28 H28B 109.5 . . ?
H28A C28 H28B 109.5 . . ?
C26 C28 H28C 109.5 . . ?
H28A C28 H28C 109.5 . . ?
H28B C28 H28C 109.5 . . ?

loop_
_geom_bond_atom_site_label_1
_geom_bond_atom_site_label_2
_geom_bond_distance
_geom_bond_site_symmetry_2
_geom_bond_publ_flag
Ir1 C1 1.872(4) . ?
Ir1 C2 1.929(4) . ?
Ir1 C3 2.261(4) . ?
Ir1 P1 2.3399(17) . ?
Ir1 P2 2.3611(13) . ?
Ir1 B1 2.475(4) . ?
B1 C3 1.530(6) . ?
B1 C11 1.595(5) . ?
B1 C5 1.609(6) . ?
P1 C6 1.814(4) . ?
P1 C17 1.856(6) . ?
P1 C20 1.869(6) . ?
P2 C12 1.826(4) . ?
P2 C23 1.837(4) . ?
P2 C26 1.918(4) . ?
C2 O2 1.136(5) . ?
O1 C1 1.159(5) . ?
C3 C4 1.523(5) . ?
C3 H3 1.0000 . ?
C4 H4A 0.9800 . ?
C4 H4B 0.9800 . ?
C4 H4C 0.9800 . ?
C5 C6 1.397(5) . ?
C5 C10 1.411(5) . ?
C7 C8 1.383(6) . ?
C7 C6 1.400(6) . ?
C7 H7 0.9500 . ?
C8 C9 1.392(7) . ?
C8 H8 0.9500 . ?
C11 C16 1.410(5) . ?
C11 C12 1.414(5) . ?
C10 C9 1.390(6) . ?
C10 H10 0.9500 . ?
C9 H9 0.9500 . ?
C12 C13 1.398(5) . ?
C16 C15 1.399(6) . ?
C16 H16 0.9500 . ?
C15 C14 1.373(7) . ?
C15 H15 0.9500 . ?
C14 C13 1.387(6) . ?
C14 H14 0.9500 . ?
C13 H13 0.9500 . ?
C17 C19 1.528(11) . ?
C17 C18 1.528(8) . ?
C17 H17 1.0000 . ?
C18 H18A 0.9800 . ?
C18 H18B 0.9800 . ?
C18 H18C 0.9800 . ?
C19 H19A 0.9800 . ?
C19 H19B 0.9800 . ?
C19 H19C 0.9800 . ?
C20 C21 1.524(8) . ?
C20 C22 1.540(11) . ?
C20 H20 1.0000 . ?
C21 H21A 0.9800 . ?
C21 H21B 0.9800 . ?
C21 H21C 0.9800 . ?
C22 H22A 0.9800 . ?
C22 H22B 0.9800 . ?
C22 H22C 0.9800 . ?
C23 C24 1.501(7) . ?
C23 C25 1.532(7) . ?
C23 H23 1.0000 . ?
C24 H24A 0.9800 . ?
C24 H24B 0.9800 . ?
C24 H24C 0.9800 . ?
C25 H25A 0.9800 . ?
C25 H25B 0.9800 . ?
C25 H25C 0.9800 . ?
C26 C28 1.505(7) . ?
C26 C27 1.523(6) . ?
C26 H26 1.0000 . ?
C27 H27A 0.9800 . ?
C27 H27B 0.9800 . ?
C27 H27C 0.9800 . ?
C28 H28A 0.9800 . ?
C28 H28B 0.9800 . ?
C28 H28C 0.9800 . ?

loop_
_geom_torsion_atom_site_label_1
_geom_torsion_atom_site_label_2
_geom_torsion_atom_site_label_3
_geom_torsion_atom_site_label_4
_geom_torsion
_geom_torsion_site_symmetry_1
_geom_torsion_site_symmetry_2
_geom_torsion_site_symmetry_3
_geom_torsion_site_symmetry_4
_geom_torsion_publ_flag
C11 B1 C3 C4 144.7(4) . . . . ?
C5 B1 C3 C4 -10.2(5) . . . . ?
Ir1 B1 C3 C4 -115.4(4) . . . . ?
C11 B1 C3 Ir1 -99.9(3) . . . . ?
C5 B1 C3 Ir1 105.2(3) . . . . ?
C3 B1 C5 C6 -73.4(5) . . . . ?
C11 B1 C5 C6 132.7(4) . . . . ?
Ir1 B1 C5 C6 -2.8(5) . . . . ?
C3 B1 C5 C10 98.0(4) . . . . ?
C11 B1 C5 C10 -55.9(5) . . . . ?
Ir1 B1 C5 C10 168.6(3) . . . . ?
C10 C5 C6 C7 -1.1(6) . . . . ?
B1 C5 C6 C7 170.8(4) . . . . ?
C10 C5 C6 P1 178.1(3) . . . . ?
B1 C5 C6 P1 -10.0(5) . . . . ?
C8 C7 C6 C5 0.0(7) . . . . ?
C8 C7 C6 P1 -179.0(4) . . . . ?
C17 P1 C6 C5 -105.7(4) . . . . ?
C20 P1 C6 C5 144.9(4) . . . . ?
Ir1 P1 C6 C5 18.8(3) . . . . ?
C17 P1 C6 C7 73.4(5) . . . . ?
C20 P1 C6 C7 -36.0(5) . . . . ?
Ir1 P1 C6 C7 -162.1(3) . . . . ?
C6 C7 C8 C9 1.8(8) . . . . ?
C3 B1 C11 C16 -125.7(4) . . . . ?
C5 B1 C11 C16 27.2(6) . . . . ?
Ir1 B1 C11 C16 164.0(3) . . . . ?
C3 B1 C11 C12 49.1(5) . . . . ?
C5 B1 C11 C12 -157.9(4) . . . . ?
Ir1 B1 C11 C12 -21.1(4) . . . . ?
C6 C5 C10 C9 0.3(6) . . . . ?
B1 C5 C10 C9 -171.4(4) . . . . ?
C5 C10 C9 C8 1.5(7) . . . . ?
C7 C8 C9 C10 -2.5(8) . . . . ?
C16 C11 C12 C13 0.7(6) . . . . ?
B1 C11 C12 C13 -174.5(4) . . . . ?
C16 C11 C12 P2 -175.3(3) . . . . ?
B1 C11 C12 P2 9.5(5) . . . . ?
C23 P2 C12 C13 -41.0(4) . . . . ?
C26 P2 C12 C13 69.2(4) . . . . ?
Ir1 P2 C12 C13 -168.5(3) . . . . ?
C23 P2 C12 C11 135.0(3) . . . . ?
C26 P2 C12 C11 -114.7(3) . . . . ?
Ir1 P2 C12 C11 7.6(3) . . . . ?
C12 C11 C16 C15 -1.5(6) . . . . ?
B1 C11 C16 C15 173.6(4) . . . . ?
C11 C16 C15 C14 1.3(8) . . . . ?
C16 C15 C14 C13 -0.1(8) . . . . ?
C15 C14 C13 C12 -0.7(7) . . . . ?
C11 C12 C13 C14 0.4(6) . . . . ?
P2 C12 C13 C14 176.2(4) . . . . ?
C6 P1 C17 C19 57.1(4) . . . . ?
C20 P1 C17 C19 167.0(4) . . . . ?
Ir1 P1 C17 C19 -66.1(4) . . . . ?
C6 P1 C17 C18 -68.8(5) . . . . ?
C20 P1 C17 C18 41.1(5) . . . . ?
Ir1 P1 C17 C18 168.0(4) . . . . ?
C6 P1 C20 C21 175.1(5) . . . . ?
C17 P1 C20 C21 66.1(5) . . . . ?
Ir1 P1 C20 C21 -60.5(6) . . . . ?
C6 P1 C20 C22 -59.8(4) . . . . ?
C17 P1 C20 C22 -168.7(4) . . . . ?
Ir1 P1 C20 C22 64.7(4) . . . . ?
C12 P2 C23 C24 -60.2(3) . . . . ?
C26 P2 C23 C24 -170.0(3) . . . . ?
Ir1 P2 C23 C24 60.3(4) . . . . ?
C12 P2 C23 C25 173.1(3) . . . . ?
C26 P2 C23 C25 63.4(4) . . . . ?
Ir1 P2 C23 C25 -66.4(4) . . . . ?
